data_7021056
loop_
_publ_author_name
'Dom\'inguez-Mart\'in, Alicia'
'Choquesillo-Lazarte, Duane'
'Dobado, Jose A.'
'Vidal, Isaac'
'Lezama, Luis'
'Gonz\'alez-P\'erez, Josefa Mar\'ia'
'Casti\~neiras, Alfonso'
'Nicl\'os-Guti\'errez, Juan'

_publ_section_title
;
 From 7-azaindole to adenine: molecular recognition aspects on
 mixed-ligand Cu(ii) complexes with deaza-adenine ligands.
;
_journal_issue 17
_journal_name_full 'Dalton transactions (Cambridge, England : 2003)'
_journal_page_first 6119
_journal_page_last 6130
_journal_paper_doi 10.1039/c2dt32191b
_journal_volume 42
_journal_year 2013
_chemical_formula_moiety 'C15 H21 Cu N3 O5, 3(H2 O)'
_chemical_formula_sum 'C15 H27 Cu N3 O8'
_chemical_formula_weight 440.94
_chemical_name_systematic
;
?
;
_space_group_IT_number 56
_symmetry_cell_setting orthorhombic
_symmetry_Int_Tables_number 56
_symmetry_space_group_name_Hall '-P 2ab 2ac'
_symmetry_space_group_name_H-M 'P c c n'
_atom_sites_solution_hydrogens difmap
_atom_sites_solution_primary direct
_atom_sites_solution_secondary difmap
_audit_creation_method SHELXL-97
_cell_angle_alpha 90.00
_cell_angle_beta 90.00
_cell_angle_gamma 90.00
_cell_formula_units_Z 8
_cell_length_a 34.292(18)
_cell_length_b 9.563(5)
_cell_length_c 11.407(6)
_cell_measurement_reflns_used 1987
_cell_measurement_temperature 110(2)
_cell_measurement_theta_max 27.15
_cell_measurement_theta_min 2.8425
_cell_volume 3741(3)
_computing_cell_refinement 'SMART Software (Bruker, 1997)'
_computing_data_collection 'SMART Software (Bruker, 1997)'
_computing_data_reduction 'SAINT Software (Bruker, 1997)'
_computing_molecular_graphics 'PLATON (Spek, 2003)'
_computing_publication_material 'SHELXL-97 (Sheldrick, 1997)'
_computing_structure_refinement 'SHELXL-97 (Sheldrick, 1997)'
_computing_structure_solution 'SHELXS-97 (Sheldrick, 1990)'
_diffrn_ambient_temperature 110(2)
_diffrn_measured_fraction_theta_full 0.998
_diffrn_measured_fraction_theta_max 0.998
_diffrn_measurement_device_type 'Bruker CCD SMART1000 '
_diffrn_measurement_method 'omega and phi scans'
_diffrn_radiation_monochromator graphite
_diffrn_radiation_source 'fine-focus sealed tube'
_diffrn_radiation_type MoK\a
_diffrn_radiation_wavelength 0.71073
_diffrn_reflns_av_R_equivalents 0.0564
_diffrn_reflns_av_sigmaI/netI 0.0488
_diffrn_reflns_limit_h_max 42
_diffrn_reflns_limit_h_min 0
_diffrn_reflns_limit_k_max 11
_diffrn_reflns_limit_k_min 0
_diffrn_reflns_limit_l_max 14
_diffrn_reflns_limit_l_min 0
_diffrn_reflns_number 18037
_diffrn_reflns_theta_full 26.02
_diffrn_reflns_theta_max 26.02
_diffrn_reflns_theta_min 1.19
_diffrn_standards_decay_% 0
_exptl_absorpt_coefficient_mu 1.216
_exptl_absorpt_correction_T_max 0.9530
_exptl_absorpt_correction_T_min 0.7672
_exptl_absorpt_correction_type empirical
_exptl_absorpt_process_details SADABS
_exptl_crystal_colour blue
_exptl_crystal_density_diffrn 1.566
_exptl_crystal_density_method 'not measured'
_exptl_crystal_description plate
_exptl_crystal_F_000 1848
_exptl_crystal_size_max 0.23
_exptl_crystal_size_mid 0.22
_exptl_crystal_size_min 0.04
_refine_diff_density_max 0.557
_refine_diff_density_min -1.364
_refine_diff_density_rms 0.132
_refine_ls_extinction_method none
_refine_ls_goodness_of_fit_ref 1.307
_refine_ls_hydrogen_treatment constr
_refine_ls_matrix_type full
_refine_ls_number_parameters 244
_refine_ls_number_reflns 3676
_refine_ls_number_restraints 0
_refine_ls_restrained_S_all 1.307
_refine_ls_R_factor_all 0.0920
_refine_ls_R_factor_gt 0.0748
_refine_ls_shift/su_max 0.000
_refine_ls_shift/su_mean 0.000
_refine_ls_structure_factor_coef Fsqd
_refine_ls_weighting_details 'calc w=1/[\s^2^(Fo^2^)+(0.0426P)^2^+32.3480P] where P=(Fo^2^+2Fc^2^)/3'
_refine_ls_weighting_scheme calc
_refine_ls_wR_factor_gt 0.1688
_refine_ls_wR_factor_ref 0.1842
_reflns_number_gt 3022
_reflns_number_total 3676
_reflns_threshold_expression >2sigma(I)
_cod_data_source_file c2dt32191b.txt
_cod_data_source_block C551_Comp.1
_cod_depositor_comments
;
The following automatic conversions were performed:

'_symmetry_cell_setting' value 'Orthorhombic' changed to
'orthorhombic' according to
/home/saulius/struct/CIF-dictionaries/cif_core.dic dictionary named
'cif_core.dic' version 2.4.2 from
2011-04-26.

'_exptl_absorpt_correction_type' value 'Empirical'
changed to 'empirical' according to
/home/saulius/struct/CIF-dictionaries/cif_core.dic dictionary named
'cif_core.dic' version 2.4.2 from 2011-04-26.

Automatic conversion script
Id: cif_fix_values 1891 2012-01-12 08:04:46Z andrius 
;
_cod_database_code 7021056

loop_
_space_group_symop_id
_space_group_symop_operation_xyz
1 'x, y, z'
2 '-x+1/2, -y+1/2, z'
3 'x+1/2, -y, -z+1/2'
4 '-x, y+1/2, -z+1/2'
5 '-x, -y, -z'
6 'x-1/2, y-1/2, -z'
7 '-x-1/2, y, z-1/2'
8 'x, -y-1/2, z-1/2'

loop_
_atom_site_label
_atom_site_type_symbol
_atom_site_fract_x
_atom_site_fract_y
_atom_site_fract_z
_atom_site_U_iso_or_equiv
_atom_site_adp_type
_atom_site_occupancy
_atom_site_symmetry_multiplicity
_atom_site_calc_flag
_atom_site_refinement_flags
Cu1 Cu 0.09556(2) 0.07666(8) 0.31250(6) 0.0115(2) Uani 1 1 d .
O1 O 0.10790(12) 0.3107(5) 0.2832(4) 0.0149(10) Uani 1 1 d .
H1a H 0.1158 0.3732 0.3455 0.022 Uiso 1 1 d R
H1b H 0.1178 0.3401 0.2212 0.022 Uiso 1 1 d R
O11 O 0.09201(12) 0.0604(5) 0.1445(4) 0.0137(9) Uani 1 1 d .
O12 O 0.13167(13) 0.0579(5) -0.0096(4) 0.0183(10) Uani 1 1 d .
O21 O 0.10783(11) 0.1069(4) 0.4749(4) 0.0115(9) Uani 1 1 d .
O22 O 0.15826(12) 0.1292(5) 0.5934(4) 0.0145(9) Uani 1 1 d .
N3 N 0.03881(14) 0.0719(6) 0.3398(4) 0.0107(10) Uani 1 1 d .
N9 N 0.03599(15) 0.2638(6) 0.4750(4) 0.0132(11) Uani 1 1 d .
H9 H 0.0613 0.2780 0.4915 0.016 Uiso 1 1 d R
N10 N 0.15057(14) 0.0010(5) 0.2981(4) 0.0096(10) Uani 1 1 d .
C2 C 0.01654(17) -0.0248(7) 0.2865(5) 0.0127(13) Uani 1 1 d .
H2 H 0.0290 -0.0920 0.2379 0.015 Uiso 1 1 d R
C1 C -0.02387(19) -0.0316(7) 0.2989(6) 0.0185(14) Uani 1 1 d .
H1 H -0.0381 -0.1028 0.2597 0.022 Uiso 1 1 d R
C6 C -0.04316(17) 0.0642(7) 0.3675(5) 0.0146(13) Uani 1 1 d .
H6 H -0.0707 0.0618 0.3755 0.018 Uiso 1 1 d R
C5 C -0.02087(18) 0.1648(6) 0.4249(5) 0.0128(13) Uani 1 1 d .
C4 C 0.01999(17) 0.1608(6) 0.4093(5) 0.0102(12) Uani 1 1 d .
C8 C 0.00663(19) 0.3327(7) 0.5324(6) 0.0173(14) Uani 1 1 d .
H8 H 0.0103 0.4084 0.5851 0.021 Uiso 1 1 d R
C7 C -0.02832(18) 0.2776(7) 0.5032(5) 0.0157(14) Uani 1 1 d .
H7 H -0.0531 0.3083 0.5298 0.019 Uiso 1 1 d R
C11 C 0.16113(18) 0.0459(7) 0.1770(5) 0.0153(13) Uani 1 1 d .
H11a H 0.1802 -0.0209 0.1437 0.018 Uiso 1 1 d R
H11b H 0.1737 0.1390 0.1804 0.018 Uiso 1 1 d R
C12 C 0.12570(18) 0.0535(6) 0.0973(5) 0.0124(13) Uani 1 1 d .
C21 C 0.17115(17) 0.0798(6) 0.3919(5) 0.0100(12) Uani 1 1 d .
H21a H 0.1806 0.1700 0.3601 0.012 Uiso 1 1 d R
H21b H 0.1941 0.0255 0.4186 0.012 Uiso 1 1 d R
C22 C 0.14425(18) 0.1070(6) 0.4952(5) 0.0119(13) Uani 1 1 d .
C31 C 0.15395(18) -0.1559(7) 0.3164(5) 0.0139(13) Uani 1 1 d .
C32 C 0.1448(2) -0.1931(7) 0.4424(5) 0.0172(14) Uani 1 1 d .
H32a H 0.1638 -0.1486 0.4944 0.026 Uiso 1 1 d R
H32b H 0.1460 -0.2948 0.4523 0.026 Uiso 1 1 d R
H32c H 0.1185 -0.1600 0.4621 0.026 Uiso 1 1 d R
C33 C 0.19495(19) -0.2079(7) 0.2867(6) 0.0197(15) Uani 1 1 d .
H33a H 0.1979 -0.3049 0.3129 0.030 Uiso 1 1 d R
H33b H 0.2143 -0.1491 0.3263 0.030 Uiso 1 1 d R
H33c H 0.1990 -0.2029 0.2017 0.030 Uiso 1 1 d R
C34 C 0.1244(2) -0.2291(7) 0.2376(6) 0.0193(14) Uani 1 1 d .
H34a H 0.0980 -0.1990 0.2589 0.029 Uiso 1 1 d R
H34b H 0.1267 -0.3305 0.2477 0.029 Uiso 1 1 d R
H34c H 0.1296 -0.2047 0.1556 0.029 Uiso 1 1 d R
O2 O 0.23041(13) 0.3751(5) 0.1919(4) 0.0256(11) Uani 1 1 d .
H H 0.2086 0.3739 0.1588 0.038 Uiso 1 1 d R
Ha H 0.2283 0.4208 0.2601 0.038 Uiso 1 1 d R
O3 O 0.24649(16) 0.6072(6) 0.0445(5) 0.0333(13) Uani 1 1 d .
Hb H 0.2427 0.5553 0.1114 0.050 Uiso 1 1 d R
Hc H 0.2656 0.5740 0.0033 0.050 Uiso 1 1 d R
O4 O 0.20881(16) 0.4413(7) 0.4138(5) 0.0410(15) Uani 1 1 d .
Hd H 0.1831 0.4409 0.4373 0.062 Uiso 1 1 d R
He H 0.2150 0.3564 0.3828 0.062 Uiso 1 1 d R

loop_
_atom_site_aniso_label
_atom_site_aniso_U_11
_atom_site_aniso_U_22
_atom_site_aniso_U_33
_atom_site_aniso_U_23
_atom_site_aniso_U_13
_atom_site_aniso_U_12
Cu1 0.0093(4) 0.0170(4) 0.0081(4) -0.0013(3) -0.0005(3) 0.0011(3)
O1 0.019(2) 0.016(2) 0.010(2) 0.0003(18) 0.0005(17) -0.0030(18)
O11 0.012(2) 0.021(2) 0.009(2) -0.0021(18) -0.0021(17) -0.0013(19)
O12 0.022(2) 0.021(3) 0.012(2) 0.0033(19) 0.0021(19) 0.005(2)
O21 0.007(2) 0.016(2) 0.011(2) -0.0005(17) -0.0001(16) -0.0009(16)
O22 0.015(2) 0.019(2) 0.009(2) -0.0049(18) -0.0041(18) 0.0020(18)
N3 0.013(2) 0.016(3) 0.003(2) 0.002(2) 0.0015(19) -0.001(2)
N9 0.013(2) 0.015(3) 0.012(3) -0.001(2) -0.002(2) 0.002(2)
N10 0.011(2) 0.014(3) 0.004(2) 0.001(2) -0.0026(19) 0.0002(19)
C2 0.015(3) 0.015(3) 0.008(3) -0.001(2) -0.004(2) -0.001(2)
C1 0.020(3) 0.020(3) 0.015(3) -0.003(3) 0.003(3) -0.004(3)
C6 0.011(3) 0.020(3) 0.013(3) 0.006(3) -0.001(2) -0.002(3)
C5 0.015(3) 0.012(3) 0.012(3) 0.006(2) -0.001(2) 0.001(2)
C4 0.012(3) 0.010(3) 0.009(3) 0.001(2) 0.001(2) 0.001(2)
C8 0.024(4) 0.013(3) 0.015(3) 0.000(3) -0.002(3) 0.004(3)
C7 0.012(3) 0.023(4) 0.012(3) 0.001(3) 0.003(2) 0.004(3)
C11 0.019(3) 0.016(3) 0.011(3) 0.003(3) 0.007(3) -0.001(2)
C12 0.021(3) 0.009(3) 0.007(3) 0.000(2) -0.001(2) -0.001(2)
C21 0.010(3) 0.013(3) 0.008(3) -0.002(2) -0.003(2) 0.001(2)
C22 0.012(3) 0.009(3) 0.015(3) 0.002(2) 0.002(2) 0.000(2)
C31 0.016(3) 0.017(3) 0.009(3) -0.004(3) -0.002(3) 0.002(2)
C32 0.025(4) 0.016(3) 0.011(3) 0.003(3) 0.000(3) 0.002(3)
C33 0.022(3) 0.017(3) 0.019(4) -0.001(3) 0.002(3) 0.006(3)
C34 0.030(4) 0.015(3) 0.014(3) -0.003(3) 0.003(3) 0.000(3)
O2 0.017(2) 0.038(3) 0.021(3) -0.003(2) -0.003(2) 0.000(2)
O3 0.029(3) 0.038(3) 0.033(3) 0.009(2) -0.003(2) -0.003(3)
O4 0.032(3) 0.064(4) 0.027(3) -0.007(3) 0.007(2) 0.010(3)

loop_
_atom_type_symbol
_atom_type_description
_atom_type_scat_dispersion_real
_atom_type_scat_dispersion_imag
_atom_type_scat_source
Cu Cu 0.3201 1.2651 'International Tables Vol C Tables 4.2.6.8 and 6.1.1.4'
O O 0.0106 0.0060 'International Tables Vol C Tables 4.2.6.8 and 6.1.1.4'
N N 0.0061 0.0033 'International Tables Vol C Tables 4.2.6.8 and 6.1.1.4'
C C 0.0033 0.0016 'International Tables Vol C Tables 4.2.6.8 and 6.1.1.4'
H H 0.0000 0.0000 'International Tables Vol C Tables 4.2.6.8 and 6.1.1.4'

loop_
_geom_angle_atom_site_label_1
_geom_angle_atom_site_label_2
_geom_angle_atom_site_label_3
_geom_angle
_geom_angle_publ_flag
O11 Cu1 O1 86.87(17) y
O11 Cu1 N3 95.34(18) y
O11 Cu1 N10 87.10(19) y
O21 Cu1 O1 87.33(17) y
O21 Cu1 O11 170.06(18) y
O21 Cu1 N3 93.84(18) y
O21 Cu1 N10 85.89(18) y
N3 Cu1 O1 103.12(19) y
N3 Cu1 N10 157.4(2) y
N10 Cu1 O1 99.44(18) y
Cu1 O1 H1a 123.0 ?
Cu1 O1 H1b 121.7 ?
H1a O1 H1b 107.6 ?
C12 O11 Cu1 111.5(4) ?
C22 O21 Cu1 113.0(4) ?
C2 N3 Cu1 120.3(4) ?
C4 N3 Cu1 124.0(4) ?
C4 N3 C2 115.7(5) ?
C4 N9 H9 128.1 ?
C4 N9 C8 108.5(5) ?
C8 N9 H9 122.6 ?
C11 N10 Cu1 101.5(4) ?
C11 N10 C31 113.1(5) ?
C21 N10 Cu1 101.7(3) ?
C21 N10 C11 113.9(5) ?
C21 N10 C31 111.4(5) ?
C31 N10 Cu1 114.4(4) ?
N3 C2 H2 118.3 ?
N3 C2 C1 123.4(6) ?
C1 C2 H2 118.3 ?
C2 C1 H1 119.9 ?
C6 C1 C2 120.3(6) ?
C6 C1 H1 119.9 ?
C1 C6 H6 121.2 ?
C1 C6 C5 117.7(6) ?
C5 C6 H6 121.2 ?
C6 C5 C4 117.8(6) ?
C6 C5 C7 136.1(6) ?
C4 C5 C7 106.1(5) ?
N3 C4 N9 126.8(5) ?
N3 C4 C5 125.0(6) ?
N9 C4 C5 108.2(5) ?
N9 C8 H8 124.9 ?
C7 C8 N9 110.3(6) ?
C7 C8 H8 124.8 ?
C5 C7 H7 126.5 ?
C8 C7 C5 106.9(6) ?
C8 C7 H7 126.6 ?
N10 C11 H11a 109.2 ?
N10 C11 H11b 109.2 ?
N10 C11 C12 111.9(5) ?
H11a C11 H11b 107.9 ?
C12 C11 H11a 109.2 ?
C12 C11 H11b 109.2 ?
O11 C12 C11 118.3(5) ?
O12 C12 O11 124.4(6) ?
O12 C12 C11 117.3(6) ?
N10 C21 H21a 109.5 ?
N10 C21 H21b 109.5 ?
N10 C21 C22 110.9(5) ?
H21a C21 H21b 108.0 ?
C22 C21 H21a 109.5 ?
C22 C21 H21b 109.5 ?
O21 C22 C21 117.2(5) ?
O22 C22 O21 123.1(6) ?
O22 C22 C21 119.7(5) ?
N10 C31 C33 111.1(5) ?
N10 C31 C34 108.8(5) ?
C32 C31 N10 110.3(5) ?
C32 C31 C33 109.0(5) ?
C32 C31 C34 108.3(5) ?
C34 C31 C33 109.3(5) ?
C31 C32 H32a 109.5 ?
C31 C32 H32b 109.5 ?
C31 C32 H32c 109.5 ?
H32a C32 H32b 109.5 ?
H32a C32 H32c 109.5 ?
H32b C32 H32c 109.5 ?
C31 C33 H33a 109.5 ?
C31 C33 H33b 109.5 ?
C31 C33 H33c 109.5 ?
H33a C33 H33b 109.5 ?
H33a C33 H33c 109.5 ?
H33b C33 H33c 109.5 ?
C31 C34 H34a 109.5 ?
C31 C34 H34b 109.5 ?
C31 C34 H34c 109.5 ?
H34a C34 H34b 109.5 ?
H34a C34 H34c 109.5 ?
H34b C34 H34c 109.5 ?
H O2 Ha 109.1 ?
Hb O3 Hc 111.0 ?
Hd O4 He 109.4 ?

loop_
_geom_bond_atom_site_label_1
_geom_bond_atom_site_label_2
_geom_bond_distance
_geom_bond_publ_flag
Cu1 O1 2.302(5) y
Cu1 O11 1.926(4) y
Cu1 O21 1.922(4) y
Cu1 N3 1.972(5) y
Cu1 N10 2.027(5) y
O1 H1a 0.9673 ?
O1 H1b 0.8325 ?
O11 C12 1.276(7) ?
O12 C12 1.237(7) ?
O21 C22 1.270(7) ?
O22 C22 1.238(7) ?
N3 C2 1.344(8) ?
N3 C4 1.329(8) ?
N9 H9 0.8989 ?
N9 C4 1.355(8) ?
N9 C8 1.369(8) ?
N10 C11 1.491(7) ?
N10 C21 1.487(7) ?
N10 C31 1.520(8) ?
C2 H2 0.9500 ?
C2 C1 1.395(9) ?
C1 H1 0.9500 ?
C1 C6 1.375(9) ?
C6 H6 0.9500 ?
C6 C5 1.393(9) ?
C5 C4 1.413(8) ?
C5 C7 1.423(9) ?
C8 H8 0.9500 ?
C8 C7 1.351(9) ?
C7 H7 0.9500 ?
C11 H11a 0.9900 ?
C11 H11b 0.9900 ?
C11 C12 1.520(9) ?
C21 H21a 0.9900 ?
C21 H21b 0.9900 ?
C21 C22 1.519(8) ?
C31 C32 1.514(9) ?
C31 C33 1.529(8) ?
C31 C34 1.524(9) ?
C32 H32a 0.9800 ?
C32 H32b 0.9800 ?
C32 H32c 0.9800 ?
C33 H33a 0.9800 ?
C33 H33b 0.9800 ?
C33 H33c 0.9800 ?
C34 H34a 0.9800 ?
C34 H34b 0.9800 ?
C34 H34c 0.9800 ?
O2 H 0.8370 ?
O2 Ha 0.8949 ?
O3 Hb 0.9193 ?
O3 Hc 0.8669 ?
O4 Hd 0.9228 ?
O4 He 0.9098 ?

loop_
_geom_hbond_atom_site_label_D
_geom_hbond_atom_site_label_H
_geom_hbond_atom_site_label_A
_geom_hbond_distance_DH
_geom_hbond_distance_HA
_geom_hbond_distance_DA
_geom_hbond_angle_DHA
_geom_hbond_site_symmetry_A
O1 H1a O12 0.97 1.86 2.799(6) 162.5 8_566
O1 H1b O22 0.83 2.03 2.828(6) 159.2 8_565
N9 H9 O11 0.90 2.56 3.202(7) 129.1 8_566
N9 H9 O21 0.90 2.29 2.884(7) 123.2 .
O2 H O22 0.84 1.88 2.718(6) 176.5 8_565
O2 Ha O4 0.89 1.89 2.712(7) 152.4 .
O3 Hb O2 0.92 2.00 2.839(7) 151.3 .
O3 Hc O4 0.87 1.85 2.663(8) 155.4 7_655
O4 Hd O12 0.92 1.86 2.786(7) 177.8 8_566
O4 He O2 0.91 2.25 2.712(7) 111.2 .

loop_
_geom_torsion_atom_site_label_1
_geom_torsion_atom_site_label_2
_geom_torsion_atom_site_label_3
_geom_torsion_atom_site_label_4
_geom_torsion
Cu1 O11 C12 O12 -171.8(5)
Cu1 O11 C12 C11 5.3(7)
Cu1 O21 C22 O22 177.6(5)
Cu1 O21 C22 C21 -1.7(7)
Cu1 N3 C2 C1 -177.9(5)
Cu1 N3 C4 N9 -2.6(9)
Cu1 N3 C4 C5 176.0(5)
Cu1 N10 C11 C12 -30.1(5)
Cu1 N10 C21 C22 33.6(5)
Cu1 N10 C31 C32 -67.3(5)
Cu1 N10 C31 C33 171.7(4)
Cu1 N10 C31 C34 51.3(6)
O1 Cu1 O11 C12 80.3(4)
O1 Cu1 O21 C22 -81.5(4)
O1 Cu1 N3 C2 134.8(4)
O1 Cu1 N3 C4 -44.8(5)
O1 Cu1 N10 C11 -59.4(4)
O1 Cu1 N10 C21 58.2(3)
O1 Cu1 N10 C31 178.4(4)
O11 Cu1 O21 C22 -27.1(13)
O11 Cu1 N3 C2 46.8(5)
O11 Cu1 N3 C4 -132.9(5)
O11 Cu1 N10 C11 26.9(4)
O11 Cu1 N10 C21 144.6(4)
O11 Cu1 N10 C31 -95.2(4)
O21 Cu1 O11 C12 25.8(13)
O21 Cu1 N3 C2 -137.0(4)
O21 Cu1 N3 C4 43.3(5)
O21 Cu1 N10 C11 -146.0(4)
O21 Cu1 N10 C21 -28.4(3)
O21 Cu1 N10 C31 91.8(4)
N3 Cu1 O11 C12 -176.8(4)
N3 Cu1 O21 C22 175.6(4)
N3 Cu1 N10 C11 123.8(5)
N3 Cu1 N10 C21 -118.5(5)
N3 Cu1 N10 C31 1.7(7)
N3 C2 C1 C6 0.6(10)
N9 C8 C7 C5 1.4(7)
N10 Cu1 O11 C12 -19.4(4)
N10 Cu1 O21 C22 18.2(4)
N10 Cu1 N3 C2 -48.5(7)
N10 Cu1 N3 C4 131.9(6)
N10 C11 C12 O11 18.9(8)
N10 C11 C12 O12 -163.8(5)
N10 C21 C22 O21 -23.8(7)
N10 C21 C22 O22 156.9(5)
C2 N3 C4 N9 177.7(6)
C2 N3 C4 C5 -3.7(9)
C2 C1 C6 C5 -1.2(9)
C1 C6 C5 C4 -0.5(9)
C1 C6 C5 C7 -178.5(7)
C6 C5 C4 N3 3.1(9)
C6 C5 C4 N9 -178.1(5)
C6 C5 C7 C8 177.0(7)
C4 N3 C2 C1 1.8(9)
C4 N9 C8 C7 -1.1(7)
C4 C5 C7 C8 -1.2(7)
C8 N9 C4 N3 179.1(6)
C8 N9 C4 C5 0.3(7)
C7 C5 C4 N3 -178.3(6)
C7 C5 C4 N9 0.5(7)
C11 N10 C21 C22 141.9(5)
C11 N10 C31 C32 177.2(5)
C11 N10 C31 C33 56.2(6)
C11 N10 C31 C34 -64.2(6)
C21 N10 C11 C12 -138.5(5)
C21 N10 C31 C32 47.3(6)
C21 N10 C31 C33 -73.7(6)
C21 N10 C31 C34 165.9(5)
C31 N10 C11 C12 92.9(6)
C31 N10 C21 C22 -88.6(6)
